data_1011122
loop_
_publ_author_name
'N\'aray-Szab\'o, St. v.'

_publ_section_title
;
 Die Struktur des Pollucits CsAlSi~2~O~6~*xH~2~O
;
_journal_coden_ASTM ZEKGAX
_journal_issue 1-6
_journal_name_full
;
 Zeitschrift f\"ur Kristallographie - Crystalline Materials
;
_journal_page_first 277
_journal_page_last 282
_journal_paper_doi 10.1524/zkri.1938.99.1.277
_journal_volume 99
_journal_year 1938
_chemical_compound_source 'from Elba, Italy'
_chemical_formula_analytical
;
Cs11.7 K.4 Na3.1 Li.25 Al15 Si33 O96.2 (H2 O)4
;
_chemical_formula_structural 'Cs (Al Si2 O6)'
_chemical_formula_sum 'Al Cs O6 Si2'
_chemical_name_mineral Pollucite
_chemical_name_systematic 'Caesium tecto-alumodisilicate'
_space_group_IT_number 230
_symmetry_cell_setting cubic
_symmetry_Int_Tables_number 230
_symmetry_space_group_name_Hall '-I 4bd 2c 3'
_symmetry_space_group_name_H-M 'I a -3 d'
_cell_angle_alpha 90
_cell_angle_beta 90
_cell_angle_gamma 90
_cell_formula_units_Z 16
_cell_length_a 13.74
_cell_length_b 13.74
_cell_length_c 13.74
_cell_volume 2593.9
_exptl_crystal_density_meas 2.95
_cod_database_code 1011122

loop_
_symmetry_equiv_pos_as_xyz
x,y,z
1/2+x,1/2-y,-z
-x,1/2+y,1/2-z
1/2-x,-y,1/2+z
y,z,x
1/2-y,-z,1/2+x
1/2+y,1/2-z,-x
-y,1/2+z,1/2-x
z,x,y
-z,1/2+x,1/2-y
1/2-z,-x,1/2+y
1/2+z,1/2-x,-y
-x,-y,-z
1/2-x,1/2+y,z
x,1/2-y,1/2+z
1/2+x,y,1/2-z
-y,-z,-x
1/2+y,z,1/2-x
1/2-y,1/2+z,x
y,1/2-z,1/2+x
-z,-x,-y
z,1/2-x,1/2+y
1/2+z,x,1/2-y
1/2-z,1/2+x,y
1/4+x,1/4+z,1/4+y
3/4+x,1/4-z,3/4-y
1/4-x,3/4-z,3/4+y
3/4-x,3/4+z,1/4-y
1/4+y,1/4+x,1/4+z
3/4-y,3/4+x,1/4-z
3/4+y,1/4-x,3/4-z
1/4-y,3/4-x,3/4+z
1/4+z,1/4+y,1/4+x
1/4-z,3/4-y,3/4+x
3/4-z,3/4+y,1/4-x
3/4+z,1/4-y,3/4-x
1/4-x,1/4-z,1/4-y
3/4-x,1/4+z,3/4+y
1/4+x,3/4+z,3/4-y
3/4+x,3/4-z,1/4+y
1/4-y,1/4-x,1/4-z
3/4+y,3/4-x,1/4+z
3/4-y,1/4+x,3/4+z
1/4+y,3/4+x,3/4-z
1/4-z,1/4-y,1/4-x
1/4+z,3/4+y,3/4-x
3/4+z,3/4-y,1/4+x
3/4-z,1/4+y,3/4+x
1/2+x,1/2+y,1/2+z
x,-y,1/2-z
1/2-x,y,-z
-x,1/2-y,z
1/2+y,1/2+z,1/2+x
-y,1/2-z,x
y,-z,1/2-x
1/2-y,z,-x
1/2+z,1/2+x,1/2+y
1/2-z,x,-y
-z,1/2-x,y
z,-x,1/2-y
1/2-x,1/2-y,1/2-z
-x,y,1/2+z
1/2+x,-y,z
x,1/2+y,-z
1/2-y,1/2-z,1/2-x
y,1/2+z,-x
-y,z,1/2+x
1/2+y,-z,x
1/2-z,1/2-x,1/2-y
1/2+z,-x,y
z,1/2+x,-y
-z,x,1/2+y
3/4+x,3/4+z,3/4+y
1/4+x,3/4-z,1/4-y
3/4-x,1/4-z,1/4+y
1/4-x,1/4+z,3/4-y
3/4+y,3/4+x,3/4+z
1/4-y,1/4+x,3/4-z
1/4+y,3/4-x,1/4-z
3/4-y,1/4-x,1/4+z
3/4+z,3/4+y,3/4+x
3/4-z,1/4-y,1/4+x
1/4-z,1/4+y,3/4-x
1/4+z,3/4-y,1/4-x
3/4-x,3/4-z,3/4-y
1/4-x,3/4+z,1/4+y
3/4+x,1/4+z,1/4-y
1/4+x,1/4-z,3/4+y
3/4-y,3/4-x,3/4-z
1/4+y,1/4-x,3/4+z
1/4-y,3/4+x,1/4+z
3/4+y,1/4+x,1/4-z
3/4-z,3/4-y,3/4-x
3/4+z,1/4+y,1/4-x
1/4+z,1/4-y,3/4+x
1/4-z,3/4+y,1/4+x

loop_
_atom_site_label
_atom_site_type_symbol
_atom_site_symmetry_multiplicity
_atom_site_Wyckoff_symbol
_atom_site_fract_x
_atom_site_fract_y
_atom_site_fract_z
_atom_site_occupancy
_atom_site_attached_hydrogens
_atom_site_calc_flag
Cs1 Cs1+ 16 b 0.125 0.125 0.125 1. 0 d
Si1 Si4+ 48 g 0.661 0.589 0.125 0.67 0 d
Al1 Al3+ 48 g 0.661 0.589 0.125 0.33 0 d
O1 O2- 96 h 0.111 0.131 0.722 1. 0 d

loop_
_atom_type_symbol
_atom_type_oxidation_number
Cs1+ 1.000
Si4+ 4.000
Al3+ 3.000
O2- -2.000
